data_7703345
loop_
_publ_author_name
'Ohno, Keiji'
'Komuro, Masaya'
'Sugaya, Tomoaki'
'Nagasawa, Akira'
'Fujihara, Takashi'

_publ_section_title
;
 Luminescence of mononuclear Pt(ii) complexes with glycolate: external
 stimuli-induced excimer emission changes to oligomer emissions.
;
_journal_issue 6
_journal_name_full 'Dalton transactions (Cambridge, England : 2003)'
_journal_page_first 1873
_journal_page_last 1882
_journal_paper_doi 10.1039/c9dt03996a
_journal_volume 49
_journal_year 2020
_chemical_formula_sum 'C20 H26 N2 O3 Pt'
_chemical_formula_weight 537.52
_space_group_crystal_system monoclinic
_space_group_IT_number 14
_space_group_name_Hall '-P 2yn'
_space_group_name_H-M_alt 'P 1 21/n 1'
_atom_sites_solution_hydrogens geom
_audit_creation_method SHELXL-2016/6
_audit_update_record
;
2019-09-03 deposited with the CCDC.	2020-01-07 downloaded from the CCDC.
;
_cell_angle_alpha 90
_cell_angle_beta 90.9070(10)
_cell_angle_gamma 90
_cell_formula_units_Z 4
_cell_length_a 6.8059(8)
_cell_length_b 13.9533(16)
_cell_length_c 20.231(2)
_cell_measurement_reflns_used 7345
_cell_measurement_temperature 200(2)
_cell_measurement_theta_max 26.87
_cell_measurement_theta_min 2.49
_cell_volume 1921.0(4)
_computing_cell_refinement 'Bruker SAINT (Bruker 2014)'
_computing_data_collection 'Bruker APEX2 (Bruker 2014)'
_computing_data_reduction 'Bruker SAINT and XPREP (Bruker 2014)'
_computing_molecular_graphics 'ORTEP-3 for Windows (Farrugia, 2012)'
_computing_publication_material 'XCIF (Bruker, 2014)'
_computing_structure_refinement 'SHELXL-2016/6 (Sheldrick, 2016)'
_diffrn_ambient_temperature 200(2)
_diffrn_measured_fraction_theta_full 1.000
_diffrn_measured_fraction_theta_max 0.996
_diffrn_measurement_device_type 'Bruker APEXII CCD area-detector'
_diffrn_measurement_method '\f and \w'
_diffrn_radiation_monochromator 'Bruker Helios multilayer confocal mirror'
_diffrn_radiation_source 'Bruker TXS fine-focus rotating anode'
_diffrn_radiation_type MoK\a
_diffrn_radiation_wavelength 0.71073
_diffrn_reflns_av_R_equivalents 0.0360
_diffrn_reflns_av_unetI/netI 0.0286
_diffrn_reflns_Laue_measured_fraction_full 1.000
_diffrn_reflns_Laue_measured_fraction_max 0.996
_diffrn_reflns_limit_h_max 8
_diffrn_reflns_limit_h_min -8
_diffrn_reflns_limit_k_max 18
_diffrn_reflns_limit_k_min -18
_diffrn_reflns_limit_l_max 26
_diffrn_reflns_limit_l_min -26
_diffrn_reflns_number 21423
_diffrn_reflns_point_group_measured_fraction_full 1.000
_diffrn_reflns_point_group_measured_fraction_max 0.996
_diffrn_reflns_theta_full 25.242
_diffrn_reflns_theta_max 27.484
_diffrn_reflns_theta_min 1.773
_exptl_absorpt_coefficient_mu 7.326
_exptl_absorpt_correction_type multi-scan
_exptl_absorpt_process_details 'SADABS-2014/2 - Bruker 2014'
_exptl_crystal_colour orange
_exptl_crystal_density_diffrn 1.859
_exptl_crystal_description needle
_exptl_crystal_F_000 1048
_exptl_crystal_size_max 0.15
_exptl_crystal_size_mid 0.03
_exptl_crystal_size_min 0.02
_exptl_transmission_factor_max 0.8372
_exptl_transmission_factor_min 0.6886
_refine_diff_density_max 2.340
_refine_diff_density_min -0.585
_refine_diff_density_rms 0.132
_refine_ls_extinction_method none
_refine_ls_goodness_of_fit_ref 1.042
_refine_ls_hydrogen_treatment constr
_refine_ls_matrix_type full
_refine_ls_number_parameters 241
_refine_ls_number_reflns 4381
_refine_ls_number_restraints 0
_refine_ls_restrained_S_all 1.042
_refine_ls_R_factor_all 0.0398
_refine_ls_R_factor_gt 0.0296
_refine_ls_shift/su_max 0.001
_refine_ls_shift/su_mean 0.000
_refine_ls_structure_factor_coef Fsqd
_refine_ls_weighting_details 'w=1/[\s^2^(Fo^2^)+(0.0448P)^2^+1.0997P] where P=(Fo^2^+2Fc^2^)/3'
_refine_ls_weighting_scheme calc
_refine_ls_wR_factor_gt 0.0713
_refine_ls_wR_factor_ref 0.0750
_reflns_Friedel_coverage 0.000
_reflns_number_gt 3687
_reflns_number_total 4381
_reflns_threshold_expression 'I > 2\s(I)'
_cod_data_source_file c9dt03996a2.cif
_cod_data_source_block fuji_kmr_PtBubpygl_01
_cod_depositor_comments 'Adding full bibliography for 7703344--7703345.cif.'
_cod_original_sg_symbol_H-M 'P 21/n'
_cod_database_code 7703345
_shelx_shelxl_version_number 2016/6
_shelx_space_group_comment
;
The symmetry employed for this shelxl refinement is uniquely defined
by the following loop, which should always be used as a source of
symmetry information in preference to the above space-group names.
They are only intended as comments.
;

loop_
_space_group_symop_operation_xyz
'x, y, z'
'-x+1/2, y+1/2, -z+1/2'
'-x, -y, -z'
'x-1/2, -y-1/2, z-1/2'

loop_
_atom_site_label
_atom_site_type_symbol
_atom_site_fract_x
_atom_site_fract_y
_atom_site_fract_z
_atom_site_U_iso_or_equiv
_atom_site_adp_type
_atom_site_occupancy
_atom_site_site_symmetry_order
_atom_site_calc_flag
_atom_site_refinement_flags_posn
_atom_site_refinement_flags_adp
C1 C 0.2884(7) -0.1467(4) 0.9175(3) 0.0340(11) Uani 1 1 d . .
H1 H 0.295476 -0.211954 0.930689 0.041 Uiso 1 1 calc R U
C2 C 0.2992(8) -0.1253(4) 0.8525(3) 0.0408(13) Uani 1 1 d . .
H2 H 0.317270 -0.175250 0.821297 0.049 Uiso 1 1 calc R U
C3 C 0.2838(7) -0.0292(3) 0.8304(2) 0.0297(10) Uani 1 1 d . .
C4 C 0.2668(6) 0.0406(3) 0.8789(2) 0.0265(9) Uani 1 1 d . .
H4 H 0.259821 0.106225 0.866660 0.032 Uiso 1 1 calc R U
C5 C 0.2600(6) 0.0151(3) 0.9451(2) 0.0254(9) Uani 1 1 d . .
C6 C 0.2444(6) 0.0833(3) 1.0003(2) 0.0241(9) Uani 1 1 d . .
C7 C 0.2473(6) 0.1830(3) 0.9942(2) 0.0289(10) Uani 1 1 d . .
H7 H 0.260270 0.211331 0.951801 0.035 Uiso 1 1 calc R U
C8 C 0.2314(6) 0.2405(3) 1.0493(2) 0.0270(10) Uani 1 1 d . .
C9 C 0.2072(7) 0.1949(4) 1.1102(2) 0.0347(11) Uani 1 1 d . .
H9 H 0.189047 0.232136 1.148973 0.042 Uiso 1 1 calc R U
C10 C 0.2096(8) 0.0955(3) 1.1142(2) 0.0314(10) Uani 1 1 d . .
H10 H 0.197572 0.065763 1.156225 0.038 Uiso 1 1 calc R U
C11 C 0.2915(7) -0.0046(4) 0.7565(2) 0.0368(11) Uani 1 1 d . .
C12 C 0.2571(11) 0.0998(5) 0.7440(3) 0.0571(17) Uani 1 1 d . .
H12A H 0.132096 0.118979 0.763412 0.086 Uiso 1 1 calc R U
H12B H 0.252400 0.111617 0.696275 0.086 Uiso 1 1 calc R U
H12C H 0.364323 0.137051 0.764192 0.086 Uiso 1 1 calc R U
C13 C 0.4960(9) -0.0306(5) 0.7309(3) 0.0569(16) Uani 1 1 d . .
H13A H 0.499732 -0.019547 0.683074 0.085 Uiso 1 1 calc R U
H13B H 0.523472 -0.098214 0.740206 0.085 Uiso 1 1 calc R U
H13C H 0.595346 0.009492 0.753022 0.085 Uiso 1 1 calc R U
C14 C 0.1317(12) -0.0622(6) 0.7202(3) 0.075(2) Uani 1 1 d . .
H14A H 0.002060 -0.040933 0.734699 0.113 Uiso 1 1 calc R U
H14B H 0.148190 -0.130464 0.730160 0.113 Uiso 1 1 calc R U
H14C H 0.142435 -0.052035 0.672446 0.113 Uiso 1 1 calc R U
C15 C 0.2338(7) 0.3494(4) 1.0450(2) 0.0341(11) Uani 1 1 d . .
C16 C 0.2889(10) 0.3844(4) 0.9765(3) 0.0465(14) Uani 1 1 d . .
H16A H 0.421841 0.362584 0.966293 0.070 Uiso 1 1 calc R U
H16B H 0.284641 0.454632 0.975413 0.070 Uiso 1 1 calc R U
H16C H 0.195622 0.358661 0.943645 0.070 Uiso 1 1 calc R U
C17 C 0.3803(11) 0.3903(4) 1.0957(4) 0.0625(19) Uani 1 1 d . .
H17A H 0.344716 0.368957 1.140112 0.094 Uiso 1 1 calc R U
H17B H 0.377143 0.460486 1.093881 0.094 Uiso 1 1 calc R U
H17C H 0.512834 0.367705 1.085702 0.094 Uiso 1 1 calc R U
C18 C 0.0260(9) 0.3853(4) 1.0607(3) 0.0490(14) Uani 1 1 d . .
H18A H -0.067433 0.360633 1.027463 0.074 Uiso 1 1 calc R U
H18B H 0.024219 0.455493 1.059988 0.074 Uiso 1 1 calc R U
H18C H -0.011255 0.362529 1.104563 0.074 Uiso 1 1 calc R U
C19 C 0.2288(9) -0.2136(4) 1.1753(3) 0.0465(13) Uani 1 1 d . .
C20 C 0.2506(9) -0.2855(5) 1.1190(3) 0.0558(16) Uani 1 1 d . .
H20A H 0.368500 -0.325297 1.127957 0.067 Uiso 1 1 calc R U
H20B H 0.135040 -0.328625 1.118509 0.067 Uiso 1 1 calc R U
N1 N 0.2675(5) -0.0777(3) 0.96535(19) 0.0253(8) Uani 1 1 d . .
N2 N 0.2283(5) 0.0406(3) 1.06040(17) 0.0253(8) Uani 1 1 d . .
O1 O 0.2183(6) -0.1235(2) 1.15769(18) 0.0410(9) Uani 1 1 d . .
O2 O 0.2240(9) -0.2367(4) 1.2349(2) 0.0920(17) Uani 1 1 d . .
O3 O 0.2674(5) -0.2441(3) 1.05715(16) 0.0418(9) Uani 1 1 d . .
Pt1 Pt 0.24438(2) -0.10245(2) 1.06084(2) 0.02607(7) Uani 1 1 d . .

loop_
_atom_site_aniso_label
_atom_site_aniso_U_11
_atom_site_aniso_U_22
_atom_site_aniso_U_33
_atom_site_aniso_U_23
_atom_site_aniso_U_13
_atom_site_aniso_U_12
C1 0.036(3) 0.025(2) 0.041(3) -0.004(2) 0.002(2) 0.002(2)
C2 0.054(3) 0.041(3) 0.027(3) -0.013(2) -0.005(2) 0.005(2)
C3 0.028(2) 0.034(3) 0.027(2) -0.0033(19) -0.0017(18) 0.0016(19)
C4 0.028(2) 0.027(2) 0.024(2) 0.0046(18) 0.0011(17) 0.0003(18)
C5 0.0188(19) 0.027(2) 0.030(2) -0.0013(18) -0.0010(17) 0.0013(17)
C6 0.0166(19) 0.029(2) 0.026(2) 0.0044(17) -0.0007(16) 0.0025(16)
C7 0.025(2) 0.038(3) 0.024(2) 0.0048(19) 0.0005(17) -0.0008(19)
C8 0.023(2) 0.030(2) 0.028(2) -0.0015(18) 0.0002(18) 0.0032(17)
C9 0.038(3) 0.037(3) 0.029(2) -0.006(2) 0.003(2) 0.003(2)
C10 0.038(3) 0.031(3) 0.025(2) 0.0048(19) 0.0025(19) 0.001(2)
C11 0.042(3) 0.043(3) 0.025(2) -0.004(2) -0.001(2) 0.002(2)
C12 0.077(5) 0.064(4) 0.030(3) 0.008(3) 0.006(3) 0.020(3)
C13 0.066(4) 0.067(4) 0.038(3) 0.007(3) 0.017(3) 0.026(3)
C14 0.092(6) 0.094(5) 0.039(4) 0.006(4) -0.026(4) -0.027(5)
C15 0.037(3) 0.030(3) 0.035(3) 0.000(2) 0.000(2) 0.002(2)
C16 0.061(4) 0.031(3) 0.048(3) 0.001(2) 0.013(3) 0.006(2)
C17 0.077(5) 0.035(3) 0.075(5) -0.002(3) -0.023(4) -0.012(3)
C18 0.053(4) 0.040(3) 0.055(4) 0.000(3) 0.008(3) 0.012(2)
C19 0.061(4) 0.045(3) 0.034(3) 0.014(2) 0.011(2) 0.004(3)
C20 0.057(4) 0.057(4) 0.054(4) 0.017(3) 0.010(3) 0.004(3)
N1 0.0230(18) 0.029(2) 0.0238(19) -0.0015(15) 0.0002(14) -0.0003(15)
N2 0.0243(19) 0.027(2) 0.0242(19) 0.0037(15) 0.0000(15) 0.0005(14)
O1 0.061(2) 0.0317(19) 0.0303(19) 0.0061(14) 0.0038(17) 0.0000(16)
O2 0.140(5) 0.076(4) 0.061(3) 0.017(3) 0.002(3) 0.002(3)
O3 0.057(2) 0.033(2) 0.036(2) 0.0071(15) 0.0034(17) 0.0029(16)
Pt1 0.02257(10) 0.02789(11) 0.02776(11) 0.00482(7) 0.00072(6) 0.00031(7)

loop_
_atom_type_symbol
_atom_type_description
_atom_type_scat_dispersion_real
_atom_type_scat_dispersion_imag
_atom_type_scat_source
C C 0.0033 0.0016 'International Tables Vol C Tables 4.2.6.8 and 6.1.1.4'
H H 0.0000 0.0000 'International Tables Vol C Tables 4.2.6.8 and 6.1.1.4'
N N 0.0061 0.0033 'International Tables Vol C Tables 4.2.6.8 and 6.1.1.4'
O O 0.0106 0.0060 'International Tables Vol C Tables 4.2.6.8 and 6.1.1.4'
Pt Pt -1.7033 8.3905 'International Tables Vol C Tables 4.2.6.8 and 6.1.1.4'

loop_
_geom_angle_atom_site_label_1
_geom_angle_atom_site_label_2
_geom_angle_atom_site_label_3
_geom_angle
C2 C1 N1 122.6(5)
C2 C1 H1 118.7
N1 C1 H1 118.7
C1 C2 C3 120.7(5)
C1 C2 H2 119.6
C3 C2 H2 119.6
C4 C3 C2 116.6(4)
C4 C3 C11 122.4(4)
C2 C3 C11 121.0(4)
C5 C4 C3 120.4(4)
C5 C4 H4 119.8
C3 C4 H4 119.8
N1 C5 C4 122.3(4)
N1 C5 C6 112.8(4)
C4 C5 C6 124.8(4)
N2 C6 C7 121.2(4)
N2 C6 C5 113.8(4)
C7 C6 C5 125.0(4)
C8 C7 C6 120.4(4)
C8 C7 H7 119.8
C6 C7 H7 119.8
C7 C8 C9 117.4(4)
C7 C8 C15 122.3(4)
C9 C8 C15 120.3(4)
C10 C9 C8 120.2(4)
C10 C9 H9 119.9
C8 C9 H9 119.9
N2 C10 C9 121.6(4)
N2 C10 H10 119.2
C9 C10 H10 119.2
C12 C11 C14 108.8(5)
C12 C11 C3 112.0(4)
C14 C11 C3 108.4(5)
C12 C11 C13 108.2(5)
C14 C11 C13 110.8(5)
C3 C11 C13 108.7(4)
C11 C12 H12A 109.5
C11 C12 H12B 109.5
H12A C12 H12B 109.5
C11 C12 H12C 109.5
H12A C12 H12C 109.5
H12B C12 H12C 109.5
C11 C13 H13A 109.5
C11 C13 H13B 109.5
H13A C13 H13B 109.5
C11 C13 H13C 109.5
H13A C13 H13C 109.5
H13B C13 H13C 109.5
C11 C14 H14A 109.5
C11 C14 H14B 109.5
H14A C14 H14B 109.5
C11 C14 H14C 109.5
H14A C14 H14C 109.5
H14B C14 H14C 109.5
C16 C15 C8 112.0(4)
C16 C15 C17 108.9(5)
C8 C15 C17 110.0(4)
C16 C15 C18 108.9(5)
C8 C15 C18 107.6(4)
C17 C15 C18 109.4(5)
C15 C16 H16A 109.5
C15 C16 H16B 109.5
H16A C16 H16B 109.5
C15 C16 H16C 109.5
H16A C16 H16C 109.5
H16B C16 H16C 109.5
C15 C17 H17A 109.5
C15 C17 H17B 109.5
H17A C17 H17B 109.5
C15 C17 H17C 109.5
H17A C17 H17C 109.5
H17B C17 H17C 109.5
C15 C18 H18A 109.5
C15 C18 H18B 109.5
H18A C18 H18B 109.5
C15 C18 H18C 109.5
H18A C18 H18C 109.5
H18B C18 H18C 109.5
O2 C19 O1 120.6(5)
O2 C19 C20 123.6(5)
O1 C19 C20 115.8(5)
O3 C20 C19 114.2(5)
O3 C20 H20A 108.7
C19 C20 H20A 108.7
O3 C20 H20B 108.7
C19 C20 H20B 108.7
H20A C20 H20B 107.6
C5 N1 C1 117.3(4)
C5 N1 Pt1 117.4(3)
C1 N1 Pt1 125.3(4)
C10 N2 C6 119.1(4)
C10 N2 Pt1 125.0(3)
C6 N2 Pt1 115.9(3)
C19 O1 Pt1 113.8(3)
C20 O3 Pt1 112.0(3)
N1 Pt1 O3 97.49(14)
N1 Pt1 O1 178.30(14)
O3 Pt1 O1 84.17(14)
N1 Pt1 N2 79.95(15)
O3 Pt1 N2 177.19(14)
O1 Pt1 N2 98.40(14)

loop_
_geom_bond_atom_site_label_1
_geom_bond_atom_site_label_2
_geom_bond_distance
C1 C2 1.352(7)
C1 N1 1.374(6)
C1 H1 0.9500
C2 C3 1.416(7)
C2 H2 0.9500
C3 C4 1.388(6)
C3 C11 1.537(6)
C4 C5 1.386(6)
C4 H4 0.9500
C5 N1 1.358(6)
C5 C6 1.474(6)
C6 N2 1.359(5)
C6 C7 1.397(6)
C7 C8 1.378(6)
C7 H7 0.9500
C8 C9 1.399(6)
C8 C15 1.523(7)
C9 C10 1.390(6)
C9 H9 0.9500
C10 N2 1.340(6)
C10 H10 0.9500
C11 C12 1.495(8)
C11 C14 1.531(8)
C11 C13 1.537(7)
C12 H12A 0.9800
C12 H12B 0.9800
C12 H12C 0.9800
C13 H13A 0.9800
C13 H13B 0.9800
C13 H13C 0.9800
C14 H14A 0.9800
C14 H14B 0.9800
C14 H14C 0.9800
C15 C16 1.522(7)
C15 C17 1.530(8)
C15 C18 1.538(7)
C16 H16A 0.9800
C16 H16B 0.9800
C16 H16C 0.9800
C17 H17A 0.9800
C17 H17B 0.9800
C17 H17C 0.9800
C18 H18A 0.9800
C18 H18B 0.9800
C18 H18C 0.9800
C19 O2 1.250(7)
C19 O1 1.308(6)
C19 C20 1.527(8)
C20 O3 1.385(6)
C20 H20A 0.9900
C20 H20B 0.9900
N1 Pt1 1.971(4)
N2 Pt1 1.999(4)
O1 Pt1 1.992(4)
O3 Pt1 1.984(4)

loop_
_geom_hbond_atom_site_label_D
_geom_hbond_atom_site_label_H
_geom_hbond_atom_site_label_A
_geom_hbond_distance_DH
_geom_hbond_distance_HA
_geom_hbond_distance_DA
_geom_hbond_angle_DHA
_geom_hbond_site_symmetry_A
C10 H10 O1 0.95 2.64 3.180(6) 116.2 .
C9 H9 O2 0.95 2.45 3.301(7) 148.8 2_557
C1 H1 O3 0.95 2.61 3.140(6) 115.8 .
